data_2220412
loop_
_publ_author_name
'Efthimiopoulos, Georgia'
'Davison, Mark'
'Lalancette, Roger A.'
'Thompson, Hugh W.'

_publ_section_title
;
 (2<i>SR</i>,4a<i>SR</i>,8a<i>SR</i>)-6-Oxoperhydronaphthalene-2-carboxylic
 acid
;
_journal_coeditor_code BI2325
_journal_issue 1
_journal_name_full 'Acta Crystallographica Section E'
_journal_page_first o168
_journal_paper_doi 10.1107/S1600536808042700
_journal_volume 65
_journal_year 2009
_chemical_formula_iupac 'C11 H16 O3'
_chemical_formula_moiety 'C11 H16 O3'
_chemical_formula_sum 'C11 H16 O3'
_chemical_formula_weight 196.24
_chemical_melting_point 399
_chemical_name_systematic
;(2<i>SR</i>,4a<i>SR</i>,8a<i>SR</i>)-6-Oxoperhydronaphthalene-2-carboxylic
 acid
;
_space_group_IT_number 14
_symmetry_cell_setting monoclinic
_symmetry_space_group_name_Hall '-P 2yn'
_symmetry_space_group_name_H-M 'P 1 21/n 1'
_atom_sites_solution_hydrogens geom
_atom_sites_solution_primary direct
_atom_sites_solution_secondary difmap
_audit_creation_method SHELXL-97
_cell_angle_alpha 90.00
_cell_angle_beta 99.5930(10)
_cell_angle_gamma 90.00
_cell_formula_units_Z 4
_cell_length_a 5.35680(10)
_cell_length_b 22.3758(2)
_cell_length_c 8.33760(10)
_cell_measurement_reflns_used 6674
_cell_measurement_temperature 100(2)
_cell_measurement_theta_max 66.90
_cell_measurement_theta_min 3.95
_cell_volume 985.39(2)
_computing_cell_refinement 'SAINT (Bruker, 2005)'
_computing_data_collection 'APEX2 (Bruker, 2006)'
_computing_data_reduction 'SAINT (Bruker, 2005)'
_computing_molecular_graphics 'SHELXTL (Sheldrick, 2008b)'
_computing_publication_material 'SHELXTL (Sheldrick, 2008b)'
_computing_structure_refinement 'SHELXTL (Sheldrick, 2008b)'
_computing_structure_solution 'SHELXTL (Sheldrick, 2008b)'
_diffrn_ambient_temperature 100(2)
_diffrn_measured_fraction_theta_full 0.950
_diffrn_measured_fraction_theta_max 0.950
_diffrn_measurement_device_type 'Bruker SMART APEXII CCD'
_diffrn_measurement_method '\f and \w'
_diffrn_radiation_monochromator graphite
_diffrn_radiation_source 'fine-focus sealed tube'
_diffrn_radiation_type CuK\a
_diffrn_radiation_wavelength 1.54178
_diffrn_reflns_av_R_equivalents 0.019
_diffrn_reflns_av_sigmaI/netI 0.012
_diffrn_reflns_limit_h_max 6
_diffrn_reflns_limit_h_min -5
_diffrn_reflns_limit_k_max 25
_diffrn_reflns_limit_k_min -26
_diffrn_reflns_limit_l_max 9
_diffrn_reflns_limit_l_min -9
_diffrn_reflns_number 8305
_diffrn_reflns_theta_full 67.14
_diffrn_reflns_theta_max 67.14
_diffrn_reflns_theta_min 3.95
_diffrn_standards_number 0
_exptl_absorpt_coefficient_mu 0.776
_exptl_absorpt_correction_T_max 0.941
_exptl_absorpt_correction_T_min 0.836
_exptl_absorpt_correction_type multi-scan
_exptl_absorpt_process_details '(SADABS; Sheldrick, 2008a)'
_exptl_crystal_colour colourless
_exptl_crystal_density_diffrn 1.323
_exptl_crystal_density_method 'not measured'
_exptl_crystal_description plate
_exptl_crystal_F_000 424
_exptl_crystal_size_max 0.24
_exptl_crystal_size_mid 0.20
_exptl_crystal_size_min 0.08
_refine_diff_density_max 0.24
_refine_diff_density_min -0.18
_refine_ls_extinction_method none
_refine_ls_goodness_of_fit_ref 1.05
_refine_ls_hydrogen_treatment mixed
_refine_ls_matrix_type full
_refine_ls_number_parameters 130
_refine_ls_number_reflns 1675
_refine_ls_number_restraints 0
_refine_ls_restrained_S_all 1.05
_refine_ls_R_factor_all 0.036
_refine_ls_R_factor_gt 0.034
_refine_ls_shift/su_max 0.00
_refine_ls_shift/su_mean 0.00
_refine_ls_structure_factor_coef Fsqd
_refine_ls_weighting_details 'calc w=1/[\s^2^(Fo^2^)+(0.0431P)^2^+0.4735P] where P=(Fo^2^+2Fc^2^)/3'
_refine_ls_weighting_scheme calc
_refine_ls_wR_factor_gt 0.087
_refine_ls_wR_factor_ref 0.089
_reflns_number_gt 1578
_reflns_number_total 1675
_reflns_threshold_expression I>2\s(I)
_cod_data_source_file bi2325.cif
_cod_data_source_block I
_cod_original_sg_symbol_H-M 'P 21/n'
_cod_database_code 2220412
_cod_database_fobs_code 2220412

loop_
_symmetry_equiv_pos_as_xyz
'x, y, z'
'-x+1/2, y+1/2, -z+1/2'
'-x, -y, -z'
'x-1/2, -y-1/2, z-1/2'

loop_
_atom_site_type_symbol
_atom_site_label
_atom_site_fract_x
_atom_site_fract_y
_atom_site_fract_z
_atom_site_U_iso_or_equiv
_atom_site_adp_type
_atom_site_calc_flag
_atom_site_refinement_flags
_atom_site_occupancy
_atom_site_disorder_assembly
_atom_site_disorder_group
C C1 1.0882(2) 0.57235(6) 0.84872(15) 0.0191(3) Uani d . 1 . .
H H1A 1.1496 0.5305 0.8541 0.023 Uiso calc R 1 . .
H H1B 0.9463 0.5749 0.9108 0.023 Uiso calc R 1 . .
O O1 1.1205(2) 0.70766(5) 1.31469(12) 0.0309(3) Uani d . 1 . .
O O2 0.62595(18) 0.52821(4) 0.67302(11) 0.0234(3) Uani d . 1 . .
C C2 0.9937(2) 0.58935(6) 0.67109(15) 0.0188(3) Uani d . 1 . .
H H2 1.1366 0.5844 0.6088 0.023 Uiso calc R 1 . .
O O3 0.76368(19) 0.54230(4) 0.43725(11) 0.0234(3) Uani d . 1 . .
H H3 0.636(4) 0.5206(8) 0.403(2) 0.035 Uiso d . 1 . .
C C3 0.9059(3) 0.65526(6) 0.65699(15) 0.0204(3) Uani d . 1 . .
H H3A 0.8545 0.6660 0.5410 0.024 Uiso calc R 1 . .
H H3B 0.7576 0.6606 0.7123 0.024 Uiso calc R 1 . .
C C4 1.1206(3) 0.69626(6) 0.73474(16) 0.0214(3) Uani d . 1 . .
H H4A 1.0582 0.7380 0.7307 0.026 Uiso calc R 1 . .
H H4B 1.2600 0.6943 0.6705 0.026 Uiso calc R 1 . .
C C4A 1.2244(3) 0.67983(6) 0.91180(15) 0.0199(3) Uani d . 1 . .
H H4A1 1.3801 0.7043 0.9468 0.024 Uiso calc R 1 . .
C C5 1.0342(3) 0.69538(6) 1.02598(16) 0.0224(3) Uani d . 1 . .
H H5A 1.0079 0.7392 1.0253 0.027 Uiso calc R 1 . .
H H5B 0.8694 0.6763 0.9842 0.027 Uiso calc R 1 . .
C C6 1.1230(3) 0.67503(6) 1.19831(16) 0.0216(3) Uani d . 1 . .
C C7 1.2161(3) 0.61130(6) 1.21789(16) 0.0233(3) Uani d . 1 . .
H H7A 1.0700 0.5837 1.1948 0.028 Uiso calc R 1 . .
H H7B 1.2991 0.6047 1.3318 0.028 Uiso calc R 1 . .
C C8 1.4047(3) 0.59715(6) 1.10296(16) 0.0219(3) Uani d . 1 . .
H H8A 1.5640 0.6193 1.1397 0.026 Uiso calc R 1 . .
H H8B 1.4443 0.5539 1.1091 0.026 Uiso calc R 1 . .
C C8A 1.3030(2) 0.61380(6) 0.92609(15) 0.0189(3) Uani d . 1 . .
H H8A1 1.4454 0.6086 0.8635 0.023 Uiso calc R 1 . .
C C9 0.7790(2) 0.54990(6) 0.59572(15) 0.0182(3) Uani d . 1 . .

loop_
_atom_site_aniso_label
_atom_site_aniso_U_11
_atom_site_aniso_U_22
_atom_site_aniso_U_33
_atom_site_aniso_U_12
_atom_site_aniso_U_13
_atom_site_aniso_U_23
C1 0.0197(7) 0.0186(6) 0.0189(7) 0.0004(5) 0.0027(5) 0.0005(5)
O1 0.0357(6) 0.0353(6) 0.0219(5) 0.0016(4) 0.0059(4) -0.0084(4)
O2 0.0235(5) 0.0279(5) 0.0191(5) -0.0076(4) 0.0046(4) -0.0034(4)
C2 0.0176(7) 0.0214(7) 0.0174(6) -0.0011(5) 0.0036(5) -0.0015(5)
O3 0.0223(6) 0.0310(5) 0.0162(5) -0.0079(4) 0.0015(4) -0.0029(4)
C3 0.0218(7) 0.0214(7) 0.0174(6) -0.0004(5) 0.0020(5) 0.0021(5)
C4 0.0243(7) 0.0196(6) 0.0202(7) -0.0021(5) 0.0035(5) 0.0015(5)
C4A 0.0197(7) 0.0209(7) 0.0188(7) -0.0042(5) 0.0028(5) -0.0003(5)
C5 0.0237(7) 0.0215(7) 0.0215(7) 0.0015(5) 0.0030(5) -0.0022(5)
C6 0.0162(7) 0.0288(7) 0.0206(7) -0.0034(5) 0.0053(5) -0.0034(6)
C7 0.0241(8) 0.0281(7) 0.0174(7) -0.0009(5) 0.0028(5) 0.0015(5)
C8 0.0195(7) 0.0249(7) 0.0206(7) 0.0004(5) 0.0011(5) 0.0000(5)
C8A 0.0160(7) 0.0226(7) 0.0185(7) -0.0001(5) 0.0036(5) -0.0004(5)
C9 0.0193(7) 0.0168(6) 0.0181(6) 0.0034(5) 0.0023(5) -0.0001(5)

loop_
_atom_type_symbol
_atom_type_description
_atom_type_scat_dispersion_real
_atom_type_scat_dispersion_imag
_atom_type_scat_source
C C 0.0181 0.0091 'International Tables Vol C Tables 4.2.6.8 and 6.1.1.4'
H H 0.0000 0.0000 'International Tables Vol C Tables 4.2.6.8 and 6.1.1.4'
O O 0.0492 0.0322 'International Tables Vol C Tables 4.2.6.8 and 6.1.1.4'

loop_
_geom_angle_atom_site_label_1
_geom_angle_atom_site_label_2
_geom_angle_atom_site_label_3
_geom_angle_site_symmetry_1
_geom_angle_site_symmetry_3
_geom_angle
_geom_angle_publ_flag
C2 C1 C8A . . 111.14(10) ?
C2 C1 H1A . . 109.4 ?
C8A C1 H1A . . 109.4 ?
C2 C1 H1B . . 109.4 ?
C8A C1 H1B . . 109.4 ?
H1A C1 H1B . . 108.0 ?
C9 C2 C1 . . 111.44(10) ?
C9 C2 C3 . . 109.07(10) ?
C1 C2 C3 . . 110.96(10) ?
C9 C2 H2 . . 108.4 ?
C1 C2 H2 . . 108.4 ?
C3 C2 H2 . . 108.4 ?
C9 O3 H3 . . 109.1(12) ?
C4 C3 C2 . . 110.02(11) ?
C4 C3 H3A . . 109.7 ?
C2 C3 H3A . . 109.7 ?
C4 C3 H3B . . 109.7 ?
C2 C3 H3B . . 109.7 ?
H3A C3 H3B . . 108.2 ?
C3 C4 C4A . . 113.01(11) ?
C3 C4 H4A . . 109.0 ?
C4A C4 H4A . . 109.0 ?
C3 C4 H4B . . 109.0 ?
C4A C4 H4B . . 109.0 ?
H4A C4 H4B . . 107.8 ?
C4 C4A C8A . . 110.87(10) ?
C4 C4A C5 . . 111.65(11) ?
C8A C4A C5 . . 111.66(10) ?
C4 C4A H4A1 . . 107.5 ?
C8A C4A H4A1 . . 107.5 ?
C5 C4A H4A1 . . 107.5 ?
C6 C5 C4A . . 112.57(11) ?
C6 C5 H5A . . 109.1 ?
C4A C5 H5A . . 109.1 ?
C6 C5 H5B . . 109.1 ?
C4A C5 H5B . . 109.1 ?
H5A C5 H5B . . 107.8 ?
O1 C6 C5 . . 122.40(13) ?
O1 C6 C7 . . 121.85(12) ?
C5 C6 C7 . . 115.74(11) ?
C6 C7 C8 . . 111.51(11) ?
C6 C7 H7A . . 109.3 ?
C8 C7 H7A . . 109.3 ?
C6 C7 H7B . . 109.3 ?
C8 C7 H7B . . 109.3 ?
H7A C7 H7B . . 108.0 ?
C8A C8 C7 . . 112.66(11) ?
C8A C8 H8A . . 109.1 ?
C7 C8 H8A . . 109.1 ?
C8A C8 H8B . . 109.1 ?
C7 C8 H8B . . 109.1 ?
H8A C8 H8B . . 107.8 ?
C8 C8A C1 . . 112.32(11) ?
C8 C8A C4A . . 110.97(10) ?
C1 C8A C4A . . 111.87(10) ?
C8 C8A H8A1 . . 107.1 ?
C1 C8A H8A1 . . 107.1 ?
C4A C8A H8A1 . . 107.1 ?
O2 C9 O3 . . 122.68(12) ?
O2 C9 C2 . . 123.08(11) ?
O3 C9 C2 . . 114.19(11) ?

loop_
_geom_bond_atom_site_label_1
_geom_bond_atom_site_label_2
_geom_bond_site_symmetry_2
_geom_bond_distance
_geom_bond_publ_flag
C1 C2 . 1.5311(17) ?
C1 C8A . 1.5336(18) ?
C1 H1A . 0.990 ?
C1 H1B . 0.990 ?
O1 C6 . 1.2162(16) ?
O2 C9 . 1.2245(16) ?
C2 C9 . 1.5020(18) ?
C2 C3 . 1.5464(18) ?
C2 H2 . 1.000 ?
O3 C9 . 1.3210(15) ?
O3 H3 . 0.85(2) ?
C3 C4 . 1.5286(18) ?
C3 H3A . 0.990 ?
C3 H3B . 0.990 ?
C4 C4A . 1.5329(18) ?
C4 H4A . 0.990 ?
C4 H4B . 0.990 ?
C4A C8A . 1.5355(18) ?
C4A C5 . 1.5454(18) ?
C4A H4A1 . 1.000 ?
C5 C6 . 1.5066(18) ?
C5 H5A . 0.990 ?
C5 H5B . 0.990 ?
C6 C7 . 1.5107(19) ?
C7 C8 . 1.5365(18) ?
C7 H7A . 0.990 ?
C7 H7B . 0.990 ?
C8 C8A . 1.5305(17) ?
C8 H8A . 0.990 ?
C8 H8B . 0.990 ?
C8A H8A1 . 1.000 ?

loop_
_geom_hbond_atom_site_label_D
_geom_hbond_atom_site_label_H
_geom_hbond_atom_site_label_A
_geom_hbond_site_symmetry_A
_geom_hbond_distance_DH
_geom_hbond_distance_HA
_geom_hbond_distance_DA
_geom_hbond_angle_DHA
_geom_hbond_publ_flag
O3 H3 O2 3_666 0.85(2) 1.81(2) 2.6555(13) 177.4(18) yes

loop_
_geom_torsion_atom_site_label_1
_geom_torsion_atom_site_label_2
_geom_torsion_atom_site_label_3
_geom_torsion_atom_site_label_4
_geom_torsion_site_symmetry_1
_geom_torsion_site_symmetry_2
_geom_torsion_site_symmetry_3
_geom_torsion_site_symmetry_4
_geom_torsion
_geom_torsion_publ_flag
C8A C1 C2 C9 . . . . -178.60(10) ?
C8A C1 C2 C3 . . . . -56.84(14) ?
C9 C2 C3 C4 . . . . 179.35(10) ?
C1 C2 C3 C4 . . . . 56.23(14) ?
C2 C3 C4 C4A . . . . -55.28(14) ?
C3 C4 C4A C8A . . . . 53.90(15) ?
C3 C4 C4A C5 . . . . -71.29(14) ?
C4 C4A C5 C6 . . . . 175.30(11) ?
C8A C4A C5 C6 . . . . 50.55(15) ?
C4A C5 C6 O1 . . . . 131.55(13) ?
C4A C5 C6 C7 . . . . -48.38(16) ?
O1 C6 C7 C8 . . . . -131.49(13) ?
C5 C6 C7 C8 . . . . 48.44(16) ?
C6 C7 C8 C8A . . . . -51.60(15) ?
C7 C8 C8A C1 . . . . -70.54(14) ?
C7 C8 C8A C4A . . . . 55.51(15) ?
C2 C1 C8A C8 . . . . -178.96(11) ?
C2 C1 C8A C4A . . . . 55.48(14) ?
C4 C4A C8A C8 . . . . -179.55(11) ?
C5 C4A C8A C8 . . . . -54.37(14) ?
C4 C4A C8A C1 . . . . -53.25(14) ?
C5 C4A C8A C1 . . . . 71.94(13) ?
C1 C2 C9 O2 . . . . 31.57(17) ?
C3 C2 C9 O2 . . . . -91.28(14) ?
C1 C2 C9 O3 . . . . -150.80(11) ?
C3 C2 C9 O3 . . . . 86.36(13) ?
